data_7223434
loop_
_publ_author_name
'Sellamuthu, Kathiresan'
'Subramanian, Mugesh'
'Maruthamuthu, Murugan'
'Ahamed, Feroze'
'Annaraj, Jamespandi'

_publ_section_title
;
 Mixed-ligand copper(II)-phenolate complexes: structure and studies on
 DNA/protein binding profile, DNA cleavage, molecular docking and
 cytotoxicity
;
_journal_name_full 'RSC Adv.'
_journal_paper_doi 10.1039/C5RA20607C
_journal_year 2015
_chemical_formula_moiety 'C31 H25 Cl Cu N3 O S . CL O4'
_chemical_formula_sum 'C31 H25 Cl2 Cu N3 O5 S'
_chemical_formula_weight 686.04
_chemical_name_systematic
'(N-(4-chloro-2-(((2-(phenylthio)phenyl)imino)methyl)phenoxide))-(4,4?-dimethyl-2,2?-      bipyridine)-coppermonoperchlorate'
_space_group_IT_number 2
_symmetry_cell_setting triclinic
_symmetry_space_group_name_Hall '-P 1'
_symmetry_space_group_name_H-M 'P -1'
_atom_sites_solution_hydrogens geom
_atom_sites_solution_primary direct
_atom_sites_solution_secondary difmap
_audit_creation_method SHELXL-97
_audit_update_record
;
2015-05-15 deposited with the CCDC.
2015-12-08 downloaded from the CCDC.
;
_cell_angle_alpha 66.74
_cell_angle_beta 82.90
_cell_angle_gamma 68.04
_cell_formula_units_Z 2
_cell_length_a 10.025
_cell_length_b 13.171
_cell_length_c 13.409
_cell_measurement_reflns_used 25
_cell_measurement_temperature 293(2)
_cell_measurement_theta_max 11
_cell_measurement_theta_min 9
_cell_volume 1507.990
_computing_cell_refinement 'CAD4 Express (Enraf Nonius, 1994)'
_computing_data_collection 'CAD4 Express (Enraf Nonius, 1994)'
_computing_data_reduction 'XCAD4 (Harms & Wocadlo, 1995)'
_computing_molecular_graphics 'PLATON (Spek, 1999)'
_computing_publication_material 'SHELXL-97 (Sheldrick, 1997)'
_computing_structure_refinement 'SHELXL-97 (Sheldrick, 1997)'
_computing_structure_solution 'SHELXS-97 (Sheldrick, 1990)'
_diffrn_ambient_temperature 293(2)
_diffrn_measured_fraction_theta_full 0.739
_diffrn_measured_fraction_theta_max 0.739
_diffrn_measurement_device_type 'MACH3-Nonius sealed tube'
_diffrn_measurement_method \w-2\q
_diffrn_radiation_monochromator graphite
_diffrn_radiation_source 'fine-focus sealed tube'
_diffrn_radiation_type MoK\a
_diffrn_radiation_wavelength 0.71073
_diffrn_reflns_av_R_equivalents 0.0354
_diffrn_reflns_av_sigmaI/netI 0.0622
_diffrn_reflns_limit_h_max 14
_diffrn_reflns_limit_h_min -15
_diffrn_reflns_limit_k_max 18
_diffrn_reflns_limit_k_min -21
_diffrn_reflns_limit_l_max 18
_diffrn_reflns_limit_l_min -18
_diffrn_reflns_number 33127
_diffrn_reflns_theta_full 34.72
_diffrn_reflns_theta_max 34.72
_diffrn_reflns_theta_min 2.19
_diffrn_standards_decay_% 0
_diffrn_standards_interval_time 60
_diffrn_standards_number 3
_exptl_absorpt_coefficient_mu 1.016
_exptl_absorpt_correction_type none
_exptl_crystal_colour green
_exptl_crystal_density_diffrn 1.511
_exptl_crystal_density_meas ?
_exptl_crystal_density_method 'not measured'
_exptl_crystal_description block
_exptl_crystal_F_000 702
_exptl_crystal_recrystallization_method 'Re-crystallisation from solvent: Methanol'
_exptl_crystal_size_max 0.32
_exptl_crystal_size_mid 0.30
_exptl_crystal_size_min 0.28
_refine_diff_density_max 0.687
_refine_diff_density_min -0.503
_refine_diff_density_rms 0.079
_refine_ls_extinction_method none
_refine_ls_goodness_of_fit_ref 1.123
_refine_ls_hydrogen_treatment mixed
_refine_ls_matrix_type full
_refine_ls_number_parameters 388
_refine_ls_number_reflns 9621
_refine_ls_number_restraints 0
_refine_ls_restrained_S_all 1.123
_refine_ls_R_factor_all 0.1148
_refine_ls_R_factor_gt 0.0586
_refine_ls_shift/su_max 0.001
_refine_ls_shift/su_mean 0.000
_refine_ls_structure_factor_coef Fsqd
_refine_ls_weighting_details 'calc w=1/[\s^2^(Fo^2^)+(0.0485P)^2^+2.3389P] where P=(Fo^2^+2Fc^2^)/3'
_refine_ls_weighting_scheme calc
_refine_ls_wR_factor_gt 0.1427
_refine_ls_wR_factor_ref 0.1624
_reflns_number_gt 5687
_reflns_number_total 9621
_reflns_threshold_expression >2sigma(I)
_cod_data_source_file c5ra20607c2.cif
_cod_data_source_block annaraj
_cod_depositor_comments
;
The following automatic conversions were performed:

'_exptl_crystal_density_meas' value 'none' was changed to '?' - the
value is perceived as not measured.

Automatic conversion script
Id: cif_fix_values 4268 2015-11-12 08:31:59Z antanas 
;
_cod_original_cell_volume 1507.9
_cod_original_sg_symbol_H-M P-1
_cod_database_code 7223434

loop_
_symmetry_equiv_pos_as_xyz
'x, y, z'
'-x, -y, -z'

loop_
_atom_site_label
_atom_site_type_symbol
_atom_site_fract_x
_atom_site_fract_y
_atom_site_fract_z
_atom_site_U_iso_or_equiv
_atom_site_adp_type
_atom_site_occupancy
_atom_site_symmetry_multiplicity
_atom_site_calc_flag
_atom_site_refinement_flags
Cu1 Cu 0.44462(4) 0.37258(3) 0.85490(3) 0.03208(12) Uani 1 1 d .
S1 S 0.14413(9) 0.49896(7) 0.90007(7) 0.0348(2) Uani 1 1 d .
Cl1 Cl 0.69929(11) 0.14536(8) 0.76693(9) 0.0495(2) Uani 1 1 d .
Cl2 Cl 0.80550(15) -0.10121(11) 1.33764(10) 0.0779(4) Uani 1 1 d .
N1 N 0.3532(3) 0.2602(2) 0.9528(2) 0.0302(6) Uani 1 1 d .
O5 O 0.5673(3) 0.3407(2) 0.9673(2) 0.0435(6) Uani 1 1 d .
N3 N 0.4824(3) 0.5219(2) 0.7692(2) 0.0323(6) Uani 1 1 d .
N2 N 0.3631(3) 0.4095(2) 0.7093(2) 0.0307(6) Uani 1 1 d .
C13 C 0.1052(3) 0.3809(3) 0.8947(2) 0.0310(7) Uani 1 1 d .
C8 C 0.2141(3) 0.2699(3) 0.9269(3) 0.0313(7) Uani 1 1 d .
C14 C 0.0317(4) 0.6256(3) 0.7966(3) 0.0354(7) Uani 1 1 d .
C6 C 0.6091(4) 0.0494(3) 1.1763(3) 0.0406(8) Uani 1 1 d .
H6 H 0.5636 -0.0057 1.2022 0.049 Uiso 1 1 calc R
C30 C 0.2546(4) 0.3804(3) 0.5804(3) 0.0437(9) Uani 1 1 d .
H30 H 0.2195 0.3321 0.5648 0.052 Uiso 1 1 calc R
C12 C -0.0310(4) 0.3913(3) 0.8706(3) 0.0407(8) Uani 1 1 d .
H12 H -0.1051 0.4647 0.8506 0.049 Uiso 1 1 calc R
C24 C 0.4277(4) 0.5779(3) 0.6672(3) 0.0330(7) Uani 1 1 d .
C4 C 0.6180(4) 0.2397(3) 1.0482(3) 0.0344(7) Uani 1 1 d .
C5 C 0.5513(4) 0.1541(3) 1.0851(3) 0.0323(7) Uani 1 1 d .
O4 O 0.6703(4) 0.2561(3) 0.7716(5) 0.1143(18) Uani 1 1 d .
C23 C 0.4350(4) 0.6868(3) 0.6016(3) 0.0432(9) Uani 1 1 d .
H23 H 0.3943 0.7249 0.5317 0.052 Uiso 1 1 calc R
C27 C 0.3071(4) 0.5539(3) 0.5291(3) 0.0410(8) Uani 1 1 d .
H27 H 0.3090 0.6257 0.4777 0.049 Uiso 1 1 calc R
C19 C -0.0357(4) 0.7263(3) 0.8179(3) 0.0454(9) Uani 1 1 d .
H19 H -0.0308 0.7243 0.8875 0.055 Uiso 1 1 calc R
C1 C 0.7315(4) 0.0292(3) 1.2264(3) 0.0474(9) Uani 1 1 d .
C26 C 0.3629(4) 0.5132(3) 0.6323(3) 0.0330(7) Uani 1 1 d .
C31 C 0.3127(4) 0.3439(3) 0.6817(3) 0.0374(8) Uani 1 1 d .
H31 H 0.3169 0.2704 0.7331 0.045 Uiso 1 1 calc R
C9 C 0.1858(4) 0.1724(3) 0.9330(3) 0.0409(8) Uani 1 1 d .
H9 H 0.2585 0.0983 0.9543 0.049 Uiso 1 1 calc R
C7 C 0.4176(4) 0.1743(3) 1.0404(3) 0.0324(7) Uani 1 1 d .
H7 H 0.3723 0.1204 1.0780 0.039 Uiso 1 1 calc R
O1 O 0.8319(5) 0.0648(4) 0.8145(5) 0.1243(18) Uani 1 1 d .
C2 C 0.7991(4) 0.1111(4) 1.1913(3) 0.0509(10) Uani 1 1 d .
H2 H 0.8832 0.0957 1.2261 0.061 Uiso 1 1 calc R
C11 C -0.0573(4) 0.2945(4) 0.8761(3) 0.0490(10) Uani 1 1 d .
H11 H -0.1486 0.3028 0.8584 0.059 Uiso 1 1 calc R
C22 C 0.5026(4) 0.7391(3) 0.6395(3) 0.0468(9) Uani 1 1 d .
C21 C 0.5611(5) 0.6790(3) 0.7438(3) 0.0467(9) Uani 1 1 d .
H21 H 0.6095 0.7106 0.7717 0.056 Uiso 1 1 calc R
C20 C 0.5472(4) 0.5720(3) 0.8062(3) 0.0396(8) Uani 1 1 d .
H20 H 0.5846 0.5333 0.8770 0.048 Uiso 1 1 calc R
C28 C 0.2483(4) 0.4885(3) 0.5017(3) 0.0419(8) Uani 1 1 d .
C15 C 0.0211(4) 0.6277(4) 0.6939(3) 0.0480(9) Uani 1 1 d .
H15 H 0.0648 0.5590 0.6798 0.058 Uiso 1 1 calc R
C10 C 0.0500(5) 0.1853(4) 0.9075(3) 0.0498(10) Uani 1 1 d .
H10 H 0.0311 0.1199 0.9115 0.060 Uiso 1 1 calc R
C3 C 0.7414(4) 0.2147(4) 1.1049(3) 0.0473(10) Uani 1 1 d .
H3 H 0.7858 0.2704 1.0831 0.057 Uiso 1 1 calc R
O3 O 0.5955(6) 0.1029(5) 0.8299(5) 0.137(2) Uani 1 1 d .
C18 C -0.1111(5) 0.8309(4) 0.7356(5) 0.0655(13) Uani 1 1 d .
H18 H -0.1564 0.8996 0.7496 0.079 Uiso 1 1 calc R
C29 C 0.1798(5) 0.5335(4) 0.3918(3) 0.0588(12) Uani 1 1 d .
H29A H 0.1856 0.6097 0.3487 0.088 Uiso 1 1 calc R
H29B H 0.0807 0.5402 0.3997 0.088 Uiso 1 1 calc R
H29C H 0.2294 0.4794 0.3565 0.088 Uiso 1 1 calc R
C16 C -0.0543(6) 0.7321(4) 0.6128(4) 0.0684(14) Uani 1 1 d .
H16 H -0.0615 0.7340 0.5435 0.082 Uiso 1 1 calc R
C25 C 0.5095(6) 0.8582(4) 0.5689(4) 0.0700(14) Uani 1 1 d .
H25A H 0.4630 0.8853 0.4999 0.105 Uiso 1 1 calc R
H25B H 0.6082 0.8520 0.5582 0.105 Uiso 1 1 calc R
H25C H 0.4616 0.9133 0.6034 0.105 Uiso 1 1 calc R
C17 C -0.1191(6) 0.8334(4) 0.6337(5) 0.0749(15) Uani 1 1 d .
H17 H -0.1686 0.9040 0.5782 0.090 Uiso 1 1 calc R
O2 O 0.6821(10) 0.1546(6) 0.6662(4) 0.196(4) Uani 1 1 d .

loop_
_atom_site_aniso_label
_atom_site_aniso_U_11
_atom_site_aniso_U_22
_atom_site_aniso_U_33
_atom_site_aniso_U_23
_atom_site_aniso_U_13
_atom_site_aniso_U_12
Cu1 0.0358(2) 0.0298(2) 0.0278(2) -0.00280(15) -0.00348(16) -0.01597(17)
S1 0.0324(4) 0.0360(4) 0.0340(4) -0.0126(3) -0.0053(3) -0.0088(3)
Cl1 0.0500(6) 0.0355(4) 0.0595(6) -0.0157(4) -0.0024(5) -0.0128(4)
Cl2 0.0817(9) 0.0576(6) 0.0608(7) 0.0195(5) -0.0364(6) -0.0221(6)
N1 0.0296(14) 0.0299(13) 0.0295(14) -0.0074(11) -0.0005(11) -0.0125(11)
O5 0.0513(15) 0.0391(13) 0.0349(13) 0.0044(10) -0.0147(11) -0.0253(12)
N3 0.0365(15) 0.0310(13) 0.0301(14) -0.0077(11) 0.0008(11) -0.0170(12)
N2 0.0336(14) 0.0277(12) 0.0285(13) -0.0072(11) 0.0002(11) -0.0118(11)
C13 0.0314(17) 0.0369(16) 0.0238(15) -0.0074(13) 0.0015(12) -0.0157(14)
C8 0.0307(16) 0.0366(16) 0.0266(15) -0.0072(13) 0.0014(13) -0.0173(14)
C14 0.0296(17) 0.0346(16) 0.0377(18) -0.0106(14) -0.0038(14) -0.0087(14)
C6 0.044(2) 0.0329(17) 0.0374(19) -0.0017(14) -0.0065(15) -0.0156(15)
C30 0.053(2) 0.049(2) 0.039(2) -0.0184(17) 0.0026(17) -0.0268(18)
C12 0.0323(18) 0.054(2) 0.0309(17) -0.0094(16) -0.0032(14) -0.0161(16)
C24 0.0354(17) 0.0309(15) 0.0296(16) -0.0065(13) 0.0026(13) -0.0141(14)
C4 0.0350(18) 0.0370(17) 0.0281(16) -0.0060(14) -0.0023(13) -0.0154(14)
C5 0.0306(17) 0.0297(15) 0.0319(17) -0.0069(13) -0.0024(13) -0.0099(13)
O4 0.069(2) 0.063(2) 0.229(6) -0.076(3) -0.008(3) -0.0159(19)
C23 0.050(2) 0.0355(18) 0.0359(19) -0.0019(15) -0.0001(16) -0.0189(16)
C27 0.045(2) 0.0414(19) 0.0299(17) -0.0036(15) 0.0005(15) -0.0181(16)
C19 0.044(2) 0.0409(19) 0.053(2) -0.0207(18) -0.0016(18) -0.0131(17)
C1 0.046(2) 0.0400(19) 0.038(2) 0.0011(16) -0.0104(16) -0.0095(17)
C26 0.0318(17) 0.0336(16) 0.0298(16) -0.0076(13) 0.0018(13) -0.0128(13)
C31 0.046(2) 0.0342(17) 0.0335(18) -0.0111(14) 0.0040(15) -0.0184(15)
C9 0.046(2) 0.0390(18) 0.0394(19) -0.0096(15) 0.0000(16) -0.0221(16)
C7 0.0337(17) 0.0276(14) 0.0322(17) -0.0040(13) -0.0010(13) -0.0141(13)
O1 0.079(3) 0.089(3) 0.181(5) -0.058(3) -0.042(3) 0.017(2)
C2 0.041(2) 0.062(2) 0.039(2) -0.0017(18) -0.0141(17) -0.0212(19)
C11 0.043(2) 0.071(3) 0.036(2) -0.0093(19) -0.0035(16) -0.034(2)
C22 0.053(2) 0.0325(17) 0.052(2) -0.0116(17) 0.0100(19) -0.0202(17)
C21 0.057(2) 0.043(2) 0.052(2) -0.0211(18) 0.0092(19) -0.0296(18)
C20 0.048(2) 0.0389(18) 0.0337(18) -0.0111(15) 0.0005(15) -0.0207(16)
C28 0.043(2) 0.053(2) 0.0309(18) -0.0140(16) 0.0021(15) -0.0201(17)
C15 0.048(2) 0.045(2) 0.041(2) -0.0136(17) -0.0088(17) -0.0064(17)
C10 0.061(3) 0.059(2) 0.044(2) -0.0141(19) 0.0006(19) -0.042(2)
C3 0.045(2) 0.057(2) 0.038(2) -0.0024(17) -0.0067(16) -0.0300(19)
O3 0.123(4) 0.123(4) 0.153(5) -0.010(4) 0.015(4) -0.080(3)
C18 0.061(3) 0.037(2) 0.090(4) -0.022(2) -0.015(3) -0.007(2)
C29 0.068(3) 0.074(3) 0.037(2) -0.013(2) -0.010(2) -0.033(2)
C16 0.081(3) 0.061(3) 0.047(3) -0.007(2) -0.026(2) -0.015(3)
C25 0.098(4) 0.045(2) 0.069(3) -0.007(2) 0.007(3) -0.044(3)
C17 0.077(3) 0.044(2) 0.078(4) 0.001(2) -0.035(3) -0.008(2)
O2 0.333(10) 0.150(5) 0.066(3) -0.046(4) -0.038(5) -0.025(6)

loop_
_atom_type_symbol
_atom_type_description
_atom_type_scat_dispersion_real
_atom_type_scat_dispersion_imag
_atom_type_scat_source
C C 0.0033 0.0016 'International Tables Vol C Tables 4.2.6.8 and 6.1.1.4'
H H 0.0000 0.0000 'International Tables Vol C Tables 4.2.6.8 and 6.1.1.4'
N N 0.0061 0.0033 'International Tables Vol C Tables 4.2.6.8 and 6.1.1.4'
O O 0.0106 0.0060 'International Tables Vol C Tables 4.2.6.8 and 6.1.1.4'
S S 0.1246 0.1234 'International Tables Vol C Tables 4.2.6.8 and 6.1.1.4'
Cl Cl 0.1484 0.1585 'International Tables Vol C Tables 4.2.6.8 and 6.1.1.4'
Cu Cu 0.3201 1.2651 'International Tables Vol C Tables 4.2.6.8 and 6.1.1.4'

loop_
_geom_angle_atom_site_label_1
_geom_angle_atom_site_label_2
_geom_angle_atom_site_label_3
_geom_angle
O5 Cu1 N1 92.07(11)
O5 Cu1 N3 89.83(11)
N1 Cu1 N3 161.79(11)
O5 Cu1 N2 163.64(11)
N1 Cu1 N2 101.04(11)
N3 Cu1 N2 80.78(11)
C13 S1 C14 104.08(16)
O2 Cl1 O1 113.3(4)
O2 Cl1 O3 107.0(5)
O1 Cl1 O3 106.7(4)
O2 Cl1 O4 111.7(4)
O1 Cl1 O4 111.9(3)
O3 Cl1 O4 105.8(3)
C7 N1 C8 117.4(3)
C7 N1 Cu1 121.9(2)
C8 N1 Cu1 120.7(2)
C4 O5 Cu1 125.4(2)
C20 N3 C24 118.8(3)
C20 N3 Cu1 126.1(2)
C24 N3 Cu1 115.0(2)
C31 N2 C26 117.9(3)
C31 N2 Cu1 127.8(2)
C26 N2 Cu1 114.3(2)
C12 C13 C8 118.9(3)
C12 C13 S1 123.1(3)
C8 C13 S1 117.6(2)
C9 C8 C13 120.0(3)
C9 C8 N1 121.7(3)
C13 C8 N1 118.3(3)
C19 C14 C15 120.2(3)
C19 C14 S1 117.9(3)
C15 C14 S1 121.7(3)
C1 C6 C5 119.7(3)
C31 C30 C28 120.2(4)
C11 C12 C13 120.5(4)
N3 C24 C23 121.4(3)
N3 C24 C26 114.8(3)
C23 C24 C26 123.8(3)
O5 C4 C3 119.2(3)
O5 C4 C5 123.3(3)
C3 C4 C5 117.4(3)
C6 C5 C4 119.9(3)
C6 C5 C7 117.2(3)
C4 C5 C7 122.6(3)
C24 C23 C22 120.0(4)
C26 C27 C28 120.2(3)
C14 C19 C18 119.8(4)
C6 C1 C2 121.3(3)
C6 C1 Cl2 120.0(3)
C2 C1 Cl2 118.6(3)
N2 C26 C27 122.0(3)
N2 C26 C24 114.8(3)
C27 C26 C24 123.2(3)
N2 C31 C30 122.7(3)
C10 C9 C8 120.0(4)
N1 C7 C5 126.2(3)
C3 C2 C1 119.4(4)
C12 C11 C10 120.5(4)
C23 C22 C21 117.8(3)
C23 C22 C25 120.3(4)
C21 C22 C25 121.9(4)
C20 C21 C22 119.4(4)
N3 C20 C21 122.5(3)
C30 C28 C27 116.9(3)
C30 C28 C29 121.7(4)
C27 C28 C29 121.4(3)
C16 C15 C14 119.6(4)
C11 C10 C9 120.1(4)
C2 C3 C4 122.2(4)
C17 C18 C19 120.0(4)
C17 C16 C15 120.2(5)
C18 C17 C16 120.3(4)

loop_
_geom_bond_atom_site_label_1
_geom_bond_atom_site_label_2
_geom_bond_distance
Cu1 O5 1.879(2)
Cu1 N1 1.984(3)
Cu1 N3 1.999(3)
Cu1 N2 2.015(3)
S1 C13 1.767(3)
S1 C14 1.769(3)
Cl1 O2 1.335(5)
Cl1 O1 1.386(4)
Cl1 O3 1.398(5)
Cl1 O4 1.402(4)
Cl2 C1 1.739(4)
N1 C7 1.292(4)
N1 C8 1.426(4)
O5 C4 1.302(4)
N3 C20 1.328(5)
N3 C24 1.343(4)
N2 C31 1.328(4)
N2 C26 1.348(4)
C13 C12 1.386(5)
C13 C8 1.393(5)
C8 C9 1.385(5)
C14 C19 1.371(5)
C14 C15 1.382(5)
C6 C1 1.359(5)
C6 C5 1.407(4)
C30 C31 1.373(5)
C30 C28 1.381(5)
C12 C11 1.370(6)
C24 C23 1.379(5)
C24 C26 1.473(5)
C4 C3 1.395(5)
C4 C5 1.415(5)
C5 C7 1.426(5)
C23 C22 1.381(6)
C27 C26 1.377(5)
C27 C28 1.382(5)
C19 C18 1.384(6)
C1 C2 1.382(6)
C9 C10 1.376(5)
C2 C3 1.366(5)
C11 C10 1.371(6)
C22 C21 1.382(6)
C22 C25 1.500(5)
C21 C20 1.375(5)
C28 C29 1.501(5)
C15 C16 1.374(6)
C18 C17 1.366(7)
C16 C17 1.372(7)

loop_
_geom_torsion_atom_site_label_1
_geom_torsion_atom_site_label_2
_geom_torsion_atom_site_label_3
_geom_torsion_atom_site_label_4
_geom_torsion
O5 Cu1 N1 C7 -23.0(3)
N3 Cu1 N1 C7 -118.8(4)
N2 Cu1 N1 C7 147.1(3)
O5 Cu1 N1 C8 158.6(3)
N3 Cu1 N1 C8 62.8(5)
N2 Cu1 N1 C8 -31.3(3)
N1 Cu1 O5 C4 31.7(3)
N3 Cu1 O5 C4 -166.4(3)
N2 Cu1 O5 C4 -111.8(4)
O5 Cu1 N3 C20 -11.9(3)
N1 Cu1 N3 C20 84.2(5)
N2 Cu1 N3 C20 -178.5(3)
O5 Cu1 N3 C24 172.5(3)
N1 Cu1 N3 C24 -91.4(4)
N2 Cu1 N3 C24 5.9(2)
O5 Cu1 N2 C31 119.0(4)
N1 Cu1 N2 C31 -23.7(3)
N3 Cu1 N2 C31 174.7(3)
O5 Cu1 N2 C26 -60.3(5)
N1 Cu1 N2 C26 157.1(2)
N3 Cu1 N2 C26 -4.5(2)
C14 S1 C13 C12 -35.4(3)
C14 S1 C13 C8 151.1(3)
C12 C13 C8 C9 0.8(5)
S1 C13 C8 C9 174.6(3)
C12 C13 C8 N1 -179.2(3)
S1 C13 C8 N1 -5.5(4)
C7 N1 C8 C9 -45.9(5)
Cu1 N1 C8 C9 132.6(3)
C7 N1 C8 C13 134.1(3)
Cu1 N1 C8 C13 -47.4(4)
C13 S1 C14 C19 138.9(3)
C13 S1 C14 C15 -46.8(4)
C8 C13 C12 C11 -1.4(5)
S1 C13 C12 C11 -174.8(3)
C20 N3 C24 C23 -1.3(5)
Cu1 N3 C24 C23 174.6(3)
C20 N3 C24 C26 177.8(3)
Cu1 N3 C24 C26 -6.3(4)
Cu1 O5 C4 C3 159.0(3)
Cu1 O5 C4 C5 -23.2(5)
C1 C6 C5 C4 -2.2(6)
C1 C6 C5 C7 -175.8(4)
O5 C4 C5 C6 -177.1(3)
C3 C4 C5 C6 0.7(5)
O5 C4 C5 C7 -3.8(6)
C3 C4 C5 C7 174.0(4)
N3 C24 C23 C22 1.6(6)
C26 C24 C23 C22 -177.5(3)
C15 C14 C19 C18 -1.8(6)
S1 C14 C19 C18 172.6(3)
C5 C6 C1 C2 1.7(6)
C5 C6 C1 Cl2 -178.8(3)
C31 N2 C26 C27 2.7(5)
Cu1 N2 C26 C27 -178.0(3)
C31 N2 C26 C24 -176.8(3)
Cu1 N2 C26 C24 2.5(4)
C28 C27 C26 N2 0.4(5)
C28 C27 C26 C24 179.8(3)
N3 C24 C26 N2 2.4(4)
C23 C24 C26 N2 -178.5(3)
N3 C24 C26 C27 -177.0(3)
C23 C24 C26 C27 2.1(6)
C26 N2 C31 C30 -3.3(5)
Cu1 N2 C31 C30 177.5(3)
C28 C30 C31 N2 0.8(6)
C13 C8 C9 C10 -0.1(5)
N1 C8 C9 C10 179.9(3)
C8 N1 C7 C5 -174.9(3)
Cu1 N1 C7 C5 6.6(5)
C6 C5 C7 N1 -174.6(3)
C4 C5 C7 N1 12.0(6)
C6 C1 C2 C3 0.4(7)
Cl2 C1 C2 C3 -179.1(3)
C13 C12 C11 C10 1.2(6)
C24 C23 C22 C21 -0.1(6)
C24 C23 C22 C25 -179.3(4)
C23 C22 C21 C20 -1.5(6)
C25 C22 C21 C20 177.7(4)
C24 N3 C20 C21 -0.3(5)
Cu1 N3 C20 C21 -175.8(3)
C22 C21 C20 N3 1.8(6)
C31 C30 C28 C27 2.3(6)
C31 C30 C28 C29 -177.3(4)
C26 C27 C28 C30 -2.8(6)
C26 C27 C28 C29 176.8(4)
C19 C14 C15 C16 1.6(6)
S1 C14 C15 C16 -172.5(4)
C12 C11 C10 C9 -0.5(6)
C8 C9 C10 C11 -0.1(6)
C1 C2 C3 C4 -2.0(7)
O5 C4 C3 C2 179.3(4)
C5 C4 C3 C2 1.4(6)
C14 C19 C18 C17 0.5(7)
C14 C15 C16 C17 -0.2(8)
C19 C18 C17 C16 0.9(8)
C15 C16 C17 C18 -1.1(9)
